data_4327998
loop_
_publ_author_name
'Jean-Pierre Costes'
'Carine Duhayon'
'Laure Vendier'
'Enrique Colacio'
'Antonio J. Mota \'Avila'
'Jose Su\'arez Varela'

_publ_contact_author
;
Jean-Pierre Costes
;
_publ_contact_author_address
;
Laboratoire de Chimie de Coordination
205 Route de Narbonne
31077 Toulouse Cedex 04
;
_publ_contact_author_email Jean-Pierre.Costes@lcc-toulouse.fr
_publ_section_title
;
 Experimental Evidence and DFT Studies of Next-Nearest-Neighbor Magnetic
 Interactions through Diamagnetic 3d and 4d Ions
;
_journal_name_full 'Inorganic Chemistry'
_journal_page_first 1011
_journal_page_last 1019
_journal_paper_doi 10.1021/ic202157q
_journal_volume 51
_journal_year 2012
_chemical_formula_moiety 'C25 H30 Ag2 Cu2 N8 O3, 3(C H4 O)'
_chemical_formula_sum 'C28 H42 Ag2 Cu2 N8 O6'
_chemical_formula_weight 929.52
_space_group_IT_number 14
_symmetry_cell_setting monoclinic
_symmetry_space_group_name_Hall '-P 2yn'
_symmetry_space_group_name_H-M 'P 1 21/n 1'
_atom_sites_solution_hydrogens geom
_atom_sites_solution_primary direct
_cell_angle_alpha 90
_cell_angle_beta 96.651(2)
_cell_angle_gamma 90
_cell_formula_units_Z 4
_cell_length_a 13.6323(4)
_cell_length_b 13.8521(4)
_cell_length_c 19.2155(5)
_cell_measurement_reflns_used 9931
_cell_measurement_temperature 180
_cell_measurement_theta_max 31
_cell_measurement_theta_min 2
_cell_volume 3604.16(18)
_computing_cell_refinement 'Bruker SMART'
_computing_data_collection 'Bruker SMART'
_computing_data_reduction 'Bruker SAINT'
_computing_molecular_graphics 'CAMERON (Watkin et al., 1996)'
_computing_publication_material 'CRYSTALS (Betteridge et al., 2003)'
_computing_structure_refinement 'CRYSTALS (Betteridge et al., 2003)'
_computing_structure_solution 'SIR92 (Altomare et al., 1994)'
_diffrn_ambient_temperature 180
_diffrn_measured_fraction_theta_full 0.973
_diffrn_measured_fraction_theta_max 0.814
_diffrn_measurement_device 'Bruker Apex2'
_diffrn_measurement_device_type Serial
_diffrn_measurement_method '\f & \w scans'
_diffrn_radiation_monochromator graphite
_diffrn_radiation_type 'Mo K\a'
_diffrn_radiation_wavelength 0.71073
_diffrn_reflns_av_R_equivalents 0.027
_diffrn_reflns_limit_h_max 21
_diffrn_reflns_limit_h_min -21
_diffrn_reflns_limit_k_max 21
_diffrn_reflns_limit_k_min -21
_diffrn_reflns_limit_l_max 29
_diffrn_reflns_limit_l_min -29
_diffrn_reflns_number 47456
_diffrn_reflns_theta_full 25.325
_diffrn_reflns_theta_max 33.323
_diffrn_reflns_theta_min 1.740
_diffrn_standards_number 0
_exptl_absorpt_coefficient_mu 2.284
_exptl_absorpt_correction_T_max 0.71
_exptl_absorpt_correction_T_min 0.58
_exptl_absorpt_correction_type multi-scan
_exptl_absorpt_process_details 'Blessing, acta cryst. (1995), a51, 33-38'
_exptl_crystal_colour blue
_exptl_crystal_density_diffrn 1.713
_exptl_crystal_description stick
_exptl_crystal_F_000 1800
_exptl_crystal_size_max 0.35
_exptl_crystal_size_mid 0.20
_exptl_crystal_size_min 0.15
_refine_diff_density_max 2.97
_refine_diff_density_min -1.08
_refine_ls_extinction_method none
_refine_ls_goodness_of_fit_ref 0.9922
_refine_ls_hydrogen_treatment constr
_refine_ls_matrix_type full
_refine_ls_number_parameters 404
_refine_ls_number_reflns 6334
_refine_ls_number_restraints 0
_refine_ls_R_factor_all 0.0751
_refine_ls_R_factor_gt 0.0453
_refine_ls_shift/su_max 0.000645
_refine_ls_structure_factor_coef F
_refine_ls_weighting_details
;
 Method, part 1, Chebychev polynomial, (Watkin, 1994, Prince, 1982) 
 [weight] = 1.0/[A~0~*T~0~(x)+A~1~*T~1~(x) ... +A~n-1~]*T~n-1~(x)] 
 where A~i~ are the Chebychev coefficients listed below and x= Fcalc/Fmax 
 Method = Robust Weighting (Prince, 1982) 
 W = [weight] * [1-(deltaF/6*sigmaF)^2^]^2^ 
 A~i~ are: 
 0.905 0.626 0.565 
;
_refine_ls_weighting_scheme calc
_refine_ls_wR_factor_all 0.0676
_refine_ls_wR_factor_gt 0.0501
_refine_ls_wR_factor_ref 0.0481
_reflns_limit_h_max 20
_reflns_limit_h_min -20
_reflns_limit_k_max 20
_reflns_limit_k_min 0
_reflns_limit_l_max 27
_reflns_limit_l_min 0
_reflns_number_gt 7167
_reflns_number_total 11351
_reflns_threshold_expression I>2.0\s(I)
_cod_data_source_file ic202157q_si_001_1.cif
_cod_data_source_block 4
_cod_original_sg_symbol_H-M 'P 1 21/n 1 '
_cod_database_code 4327998

loop_
_symmetry_equiv_pos_as_xyz
x,y,z
-x,-y,-z
-x+1/2,y+1/2,-z+1/2
x+1/2,-y+1/2,z+1/2

loop_
_atom_site_label
_atom_site_type_symbol
_atom_site_fract_x
_atom_site_fract_y
_atom_site_fract_z
_atom_site_U_iso_or_equiv
_atom_site_occupancy
_atom_site_adp_type
_atom_site_refinement_flags_posn
Ag1 Ag 0.76526(2) 0.67104(3) 0.132177(17) 0.0400 1.0000 Uani .
Ag2 Ag 0.91680(3) 0.77820(3) 0.233657(19) 0.0444 1.0000 Uani .
Cu1 Cu 0.60262(3) 0.63616(4) 0.35664(3) 0.0339 1.0000 Uani .
Cu2 Cu 0.93782(3) 0.62460(3) -0.08887(2) 0.0275 1.0000 Uani .
C1 C 0.3906(3) 0.6093(3) 0.3512(2) 0.0292 1.0000 Uani .
C2 C 0.2974(3) 0.5946(3) 0.3118(2) 0.0358 1.0000 Uani .
C3 C 0.2128(3) 0.5853(3) 0.3442(3) 0.0430 1.0000 Uani .
C4 C 0.2151(3) 0.5891(4) 0.4161(3) 0.0489 1.0000 Uani .
C5 C 0.3048(3) 0.6025(3) 0.4557(2) 0.0418 1.0000 Uani .
C6 C 0.3933(3) 0.6125(3) 0.4253(2) 0.0317 1.0000 Uani .
C7 C 0.4830(3) 0.6296(3) 0.4719(2) 0.0329 1.0000 Uani .
C8 C 0.6548(4) 0.6633(4) 0.5048(2) 0.0437 1.0000 Uani .
C9 C 0.7474(4) 0.6356(4) 0.4741(3) 0.0462 1.0000 Uani .
C10 C 0.8391(5) 0.6688(5) 0.5202(4) 0.0684 1.0000 Uani .
C11 C 1.1496(3) 0.5894(3) -0.07924(19) 0.0281 1.0000 Uani .
C12 C 1.2402(3) 0.5701(3) -0.0382(2) 0.0383 1.0000 Uani .
C13 C 1.3247(3) 0.5513(3) -0.0698(3) 0.0430 1.0000 Uani .
C14 C 1.3240(4) 0.5520(4) -0.1413(3) 0.0469 1.0000 Uani .
C15 C 1.2365(3) 0.5713(4) -0.1824(2) 0.0431 1.0000 Uani .
C16 C 1.1485(3) 0.5899(3) -0.1528(2) 0.0323 1.0000 Uani .
C17 C 1.0610(3) 0.6098(3) -0.2008(2) 0.0363 1.0000 Uani .
C18 C 0.8931(4) 0.6498(4) -0.2371(2) 0.0487 1.0000 Uani .
C19 C 0.7979(4) 0.6205(3) -0.2112(2) 0.0426 1.0000 Uani .
C20 C 0.7088(5) 0.6554(4) -0.2591(3) 0.0583 1.0000 Uani .
C21 C 0.8458(3) 0.6608(3) 0.0484(2) 0.0362 1.0000 Uani .
C22 C 0.6833(3) 0.6765(3) 0.2153(2) 0.0401 1.0000 Uani .
C23 C 0.8921(4) 0.9011(4) 0.1745(3) 0.0444 1.0000 Uani .
C24 C 0.9408(4) 0.6576(4) 0.2961(3) 0.0531 1.0000 Uani .
C25 C 0.9197(5) 0.3895(4) -0.1378(3) 0.0534 1.0000 Uani .
C26 C 0.4328(6) 0.6313(5) 0.1382(3) 0.0717 1.0000 Uani .
C27 C 0.4280(5) 0.3309(5) 0.0664(5) 0.0829 1.0000 Uani .
N1 N 0.5684(3) 0.6421(3) 0.45261(17) 0.0340 1.0000 Uani .
N2 N 0.7396(3) 0.6679(3) 0.4025(2) 0.0457 1.0000 Uani .
N3 N 0.9758(3) 0.6257(3) -0.18339(17) 0.0359 1.0000 Uani .
N4 N 0.8025(3) 0.6554(3) -0.13859(19) 0.0377 1.0000 Uani .
N5 N 0.8902(3) 0.6499(3) 0.00219(18) 0.0337 1.0000 Uani .
N6 N 0.6433(3) 0.6687(3) 0.2641(2) 0.0417 1.0000 Uani .
N7 N 0.8739(3) 0.9725(3) 0.1459(2) 0.0525 1.0000 Uani .
N8 N 0.9482(4) 0.5924(4) 0.3314(3) 0.0719 1.0000 Uani .
O1 O 0.4675(2) 0.6218(2) 0.31718(14) 0.0344 1.0000 Uani .
O2 O 1.0715(2) 0.6077(2) -0.04613(13) 0.0309 1.0000 Uani .
O3 O 0.9004(2) 0.4593(2) -0.08787(14) 0.0358 1.0000 Uani .
O4 O 0.4482(3) 0.5483(3) 0.18093(19) 0.0572 1.0000 Uani .
O5 O 0.3790(4) 0.4152(4) 0.0854(3) 0.0753 1.0000 Uani .
O6 O 0.5260(7) 0.9076(7) 0.1257(5) 0.1206(19) 0.5000 Uiso .
C28 C 0.5996(7) 0.8875(7) 0.0799(5) 0.1206(19) 0.5000 Uiso .
C29 C 0.5260(7) 0.9076(7) 0.1257(5) 0.1206(19) 0.5000 Uiso .
O7 O 0.5996(7) 0.8875(7) 0.0799(5) 0.1206(19) 0.5000 Uiso .
H21 H 0.2932 0.5914 0.2630 0.0410 1.0000 Uiso R
H31 H 0.1529 0.5759 0.3167 0.0490 1.0000 Uiso R
H41 H 0.1569 0.5830 0.4367 0.0560 1.0000 Uiso R
H51 H 0.3064 0.6043 0.5039 0.0500 1.0000 Uiso R
H71 H 0.4777 0.6308 0.5197 0.0401 1.0000 Uiso R
H81 H 0.6574 0.7318 0.5157 0.0521 1.0000 Uiso R
H82 H 0.6505 0.6271 0.5479 0.0520 1.0000 Uiso R
H91 H 0.7503 0.5649 0.4735 0.0571 1.0000 Uiso R
H101 H 0.8974 0.6489 0.5001 0.0970 1.0000 Uiso R
H102 H 0.8392 0.7379 0.5242 0.0970 1.0000 Uiso R
H103 H 0.8407 0.6411 0.5663 0.0970 1.0000 Uiso R
H121 H 1.2434 0.5697 0.0107 0.0451 1.0000 Uiso R
H131 H 1.3839 0.5379 -0.0415 0.0510 1.0000 Uiso R
H141 H 1.3819 0.5397 -0.1613 0.0560 1.0000 Uiso R
H151 H 1.2358 0.5719 -0.2307 0.0521 1.0000 Uiso R
H171 H 1.0673 0.6111 -0.2487 0.0430 1.0000 Uiso R
H181 H 0.8910 0.7189 -0.2459 0.0571 1.0000 Uiso R
H182 H 0.9003 0.6159 -0.2806 0.0570 1.0000 Uiso R
H191 H 0.7953 0.5497 -0.2106 0.0520 1.0000 Uiso R
H201 H 0.6502 0.6331 -0.2413 0.0820 1.0000 Uiso R
H202 H 0.7098 0.7247 -0.2596 0.0820 1.0000 Uiso R
H203 H 0.7114 0.6312 -0.3055 0.0820 1.0000 Uiso R
H10 H 0.7558 0.6257 -0.1176 0.0530 1.0000 Uiso R
H16 H 0.7922 0.7189 -0.1391 0.0530 1.0000 Uiso R
H22 H 0.7495 0.7313 0.4012 0.0546 1.0000 Uiso R
H23 H 0.7845 0.6379 0.3801 0.0546 1.0000 Uiso R

loop_
_atom_site_aniso_label
_atom_site_aniso_U_11
_atom_site_aniso_U_22
_atom_site_aniso_U_33
_atom_site_aniso_U_23
_atom_site_aniso_U_13
_atom_site_aniso_U_12
Ag1 0.04146(16) 0.04741(18) 0.03322(17) -0.00599(14) 0.01344(12) -0.00525(14)
Ag2 0.04508(18) 0.04394(18) 0.0444(2) 0.00167(15) 0.00542(13) -0.00493(15)
Cu1 0.0312(2) 0.0451(3) 0.0252(2) -0.0065(2) 0.00294(17) -0.0005(2)
Cu2 0.0334(2) 0.0290(2) 0.0198(2) 0.00042(17) 0.00153(15) -0.00064(17)
C1 0.0350(18) 0.0265(17) 0.0262(19) -0.0033(13) 0.0034(13) 0.0011(13)
C2 0.0349(19) 0.038(2) 0.034(2) -0.0064(17) 0.0021(15) -0.0019(16)
C3 0.037(2) 0.041(2) 0.051(3) -0.002(2) 0.0047(18) -0.0030(17)
C4 0.038(2) 0.052(3) 0.060(3) -0.002(2) 0.018(2) -0.001(2)
C5 0.051(2) 0.042(2) 0.036(2) 0.0006(18) 0.0168(18) 0.0005(18)
C6 0.0386(19) 0.0267(17) 0.031(2) 0.0006(14) 0.0093(15) 0.0026(14)
C7 0.049(2) 0.0287(18) 0.0208(18) 0.0024(14) 0.0036(15) 0.0059(16)
C8 0.051(2) 0.052(3) 0.026(2) -0.0108(18) -0.0076(16) 0.006(2)
C9 0.046(2) 0.048(3) 0.042(3) -0.002(2) -0.0082(18) 0.000(2)
C10 0.057(3) 0.066(4) 0.075(4) -0.007(3) -0.022(3) -0.006(3)
C11 0.0338(17) 0.0240(16) 0.0274(18) -0.0028(13) 0.0070(13) -0.0074(13)
C12 0.036(2) 0.043(2) 0.035(2) 0.0038(18) 0.0043(16) -0.0038(17)
C13 0.034(2) 0.044(2) 0.052(3) 0.003(2) 0.0067(18) -0.0019(17)
C14 0.042(2) 0.050(3) 0.052(3) -0.007(2) 0.017(2) -0.0024(19)
C15 0.047(2) 0.050(3) 0.036(2) -0.0032(19) 0.0196(18) -0.0060(19)
C16 0.041(2) 0.0273(17) 0.030(2) 0.0001(14) 0.0090(15) -0.0062(15)
C17 0.048(2) 0.039(2) 0.0228(19) 0.0011(15) 0.0069(15) -0.0088(17)
C18 0.060(3) 0.060(3) 0.024(2) 0.007(2) -0.0066(18) 0.001(2)
C19 0.051(2) 0.040(2) 0.033(2) -0.0025(18) -0.0062(17) 0.0035(19)
C20 0.066(3) 0.058(3) 0.045(3) -0.003(2) -0.018(2) 0.012(3)
C21 0.0368(19) 0.041(2) 0.031(2) -0.0038(16) 0.0032(15) -0.0034(16)
C22 0.038(2) 0.047(2) 0.036(2) -0.0073(18) 0.0077(16) -0.0073(18)
C23 0.050(2) 0.045(3) 0.039(2) -0.007(2) 0.0074(18) -0.010(2)
C24 0.039(2) 0.061(3) 0.060(3) 0.005(3) 0.010(2) -0.001(2)
C25 0.087(4) 0.038(2) 0.031(2) -0.0070(19) -0.010(2) 0.009(2)
C26 0.108(5) 0.064(4) 0.039(3) -0.006(3) -0.011(3) 0.008(3)
C27 0.066(4) 0.066(4) 0.119(7) -0.015(4) 0.018(4) -0.008(3)
N1 0.0404(17) 0.0365(17) 0.0243(17) -0.0052(13) 0.0001(13) 0.0053(14)
N2 0.0384(18) 0.050(2) 0.048(2) -0.0097(18) 0.0024(15) -0.0013(16)
N3 0.0476(19) 0.0384(18) 0.0212(16) 0.0042(13) 0.0016(13) -0.0033(15)
N4 0.0421(18) 0.0315(17) 0.038(2) -0.0024(14) -0.0020(14) 0.0031(14)
N5 0.0392(17) 0.0350(17) 0.0274(17) -0.0030(13) 0.0064(13) -0.0009(13)
N6 0.0382(18) 0.050(2) 0.038(2) -0.0046(17) 0.0106(15) -0.0056(16)
N7 0.063(3) 0.048(2) 0.047(2) 0.0053(19) 0.0063(19) -0.012(2)
N8 0.064(3) 0.069(3) 0.083(4) 0.030(3) 0.009(3) 0.001(3)
O1 0.0322(13) 0.0467(16) 0.0242(14) -0.0033(12) 0.0023(10) -0.0012(12)
O2 0.0349(13) 0.0390(14) 0.0187(13) 0.0014(10) 0.0033(10) -0.0012(11)
O3 0.0513(16) 0.0299(14) 0.0263(14) 0.0027(11) 0.0052(11) -0.0002(12)
O4 0.062(2) 0.066(2) 0.0417(19) -0.0151(17) 0.0008(16) 0.0019(18)
O5 0.075(3) 0.071(3) 0.074(3) -0.002(2) -0.017(2) -0.017(2)

loop_
_atom_type_symbol
_atom_type_scat_dispersion_real
_atom_type_scat_dispersion_imag
_atom_type_scat_Cromer_Mann_a1
_atom_type_scat_Cromer_Mann_b1
_atom_type_scat_Cromer_Mann_a2
_atom_type_scat_Cromer_Mann_b2
_atom_type_scat_Cromer_Mann_a3
_atom_type_scat_Cromer_Mann_b3
_atom_type_scat_Cromer_Mann_a4
_atom_type_scat_Cromer_Mann_b4
_atom_type_scat_Cromer_Mann_c
_atom_type_scat_source
C 0.0033 0.0016 2.3100 20.8439 1.0200 10.2075 1.5886 0.5687 0.8650 51.6512 0.2156 'International Tables Vol C 4.2.6.8 and 6.1.1.4'
N 0.0061 0.0033 12.2126 0.0057 3.1322 9.8933 2.0125 28.9975 1.1663 0.5826 -11.5290 'International Tables Vol C 4.2.6.8 and 6.1.1.4'
O 0.0106 0.0060 3.0485 13.2771 2.2868 5.7011 1.5463 0.3239 0.8670 32.9089 0.2508 'International Tables Vol C 4.2.6.8 and 6.1.1.4'
Ag -0.8971 1.1015 19.2808 0.6446 16.6885 7.4726 4.8045 24.6605 1.0463 99.8156 5.1790 'International Tables Vol C 4.2.6.8 and 6.1.1.4'
Cu 0.3201 1.2651 13.3380 3.5828 7.1676 0.2470 5.6158 11.3966 1.6735 64.8126 1.1910 'International Tables Vol C 4.2.6.8 and 6.1.1.4'
H 0.0000 0.0000 0.4930 10.5109 0.3229 26.1257 0.1402 3.1424 0.0408 57.7998 0.0030 'International Tables Vol C 4.2.6.8 and 6.1.1.4'

loop_
_geom_angle_atom_site_label_1
_geom_angle_site_symmetry_1
_geom_angle_atom_site_label_2
_geom_angle_atom_site_label_3
_geom_angle
_geom_angle_publ_flag
Ag2 . Ag1 C21 98.63(12) yes
Ag2 . Ag1 C22 82.78(12) yes
C21 . Ag1 C22 178.05(18) yes
Ag1 . Ag2 C23 89.66(13) yes
Ag1 . Ag2 C24 91.58(16) yes
C23 . Ag2 C24 178.0(2) yes
N7 3_645 Cu1 N1 96.39(15) yes
N7 3_645 Cu1 N2 95.75(17) yes
N1 . Cu1 N2 83.64(16) yes
N7 3_645 Cu1 N6 98.74(16) yes
N1 . Cu1 N6 164.11(16) yes
N2 . Cu1 N6 90.04(16) yes
N7 3_645 Cu1 O1 91.10(15) yes
N1 . Cu1 O1 93.11(13) yes
N2 . Cu1 O1 172.70(15) yes
N6 . Cu1 O1 91.42(14) yes
N3 . Cu2 N4 83.34(15) yes
N3 . Cu2 N5 168.50(15) yes
N4 . Cu2 N5 90.31(15) yes
N3 . Cu2 O2 93.35(13) yes
N4 . Cu2 O2 173.81(14) yes
N5 . Cu2 O2 92.04(13) yes
N3 . Cu2 O3 95.57(13) yes
N4 . Cu2 O3 91.28(13) yes
N5 . Cu2 O3 94.14(12) yes
O2 . Cu2 O3 94.26(11) yes
C2 . C1 C6 117.3(4) yes
C2 . C1 O1 118.3(3) yes
C6 . C1 O1 124.4(4) yes
C1 . C2 C3 121.2(4) yes
C1 . C2 H21 119.3 no
C3 . C2 H21 119.5 no
C2 . C3 C4 121.7(4) yes
C2 . C3 H31 118.9 no
C4 . C3 H31 119.4 no
C3 . C4 C5 118.4(4) yes
C3 . C4 H41 120.0 no
C5 . C4 H41 121.6 no
C4 . C5 C6 122.2(4) yes
C4 . C5 H51 118.3 no
C6 . C5 H51 119.4 no
C1 . C6 C5 119.2(4) yes
C1 . C6 C7 123.1(3) yes
C5 . C6 C7 117.6(4) yes
C6 . C7 N1 125.3(4) yes
C6 . C7 H71 117.1 no
N1 . C7 H71 117.6 no
C9 . C8 N1 108.7(3) yes
C9 . C8 H81 108.8 no
N1 . C8 H81 110.2 no
C9 . C8 H82 109.8 no
N1 . C8 H82 110.5 no
H81 . C8 H82 108.9 no
C8 . C9 C10 111.4(5) yes
C8 . C9 N2 109.0(4) yes
C10 . C9 N2 115.4(5) yes
C8 . C9 H91 107.2 no
C10 . C9 H91 106.1 no
N2 . C9 H91 107.4 no
C9 . C10 H101 110.0 no
C9 . C10 H102 110.0 no
H101 . C10 H102 108.9 no
C9 . C10 H103 110.3 no
H101 . C10 H103 108.8 no
H102 . C10 H103 108.9 no
C12 . C11 C16 117.8(3) yes
C12 . C11 O2 117.8(3) yes
C16 . C11 O2 124.3(4) yes
C11 . C12 C13 120.5(4) yes
C11 . C12 H121 119.9 no
C13 . C12 H121 119.6 no
C12 . C13 C14 121.8(4) yes
C12 . C13 H131 119.1 no
C14 . C13 H131 119.2 no
C13 . C14 C15 118.7(4) yes
C13 . C14 H141 120.2 no
C15 . C14 H141 121.1 no
C14 . C15 C16 121.6(4) yes
C14 . C15 H151 118.9 no
C16 . C15 H151 119.5 no
C11 . C16 C15 119.5(4) yes
C11 . C16 C17 123.4(4) yes
C15 . C16 C17 117.1(4) yes
C16 . C17 N3 125.4(4) yes
C16 . C17 H171 117.9 no
N3 . C17 H171 116.7 no
C19 . C18 N3 109.1(4) yes
C19 . C18 H181 108.5 no
N3 . C18 H181 110.4 no
C19 . C18 H182 109.4 no
N3 . C18 H182 110.2 no
H181 . C18 H182 109.2 no
C18 . C19 C20 112.0(4) yes
C18 . C19 N4 106.4(4) yes
C20 . C19 N4 114.5(4) yes
C18 . C19 H191 107.9 no
C20 . C19 H191 107.4 no
N4 . C19 H191 108.4 no
C19 . C20 H201 108.8 no
C19 . C20 H202 108.3 no
H201 . C20 H202 109.9 no
C19 . C20 H203 110.0 no
H201 . C20 H203 110.1 no
H202 . C20 H203 109.7 no
Ag1 . C21 N5 176.4(4) yes
Ag1 . C22 N6 171.4(4) yes
Ag2 . C23 N7 174.1(4) yes
Ag2 . C24 N8 175.7(5) yes
C8 . N1 C7 120.7(4) yes
C8 . N1 Cu1 112.9(3) yes
C7 . N1 Cu1 126.4(3) yes
C9 . N2 Cu1 108.1(3) yes
C9 . N2 H22 109.7 no
Cu1 . N2 H22 109.8 no
C9 . N2 H23 109.8 no
Cu1 . N2 H23 109.9 no
H22 . N2 H23 109.5 no
C18 . N3 C17 120.3(4) yes
C18 . N3 Cu2 113.0(3) yes
C17 . N3 Cu2 126.7(3) yes
C19 . N4 Cu2 108.3(3) yes
C19 . N4 H10 108.8 no
Cu2 . N4 H10 110.3 no
C19 . N4 H16 109.0 no
Cu2 . N4 H16 110.3 no
H10 . N4 H16 110.0 no
C21 . N5 Cu2 167.2(3) yes
C22 . N6 Cu1 166.0(4) yes
Cu1 3_655 N7 C23 147.4(4) yes
C1 . O1 Cu1 127.2(2) yes
C11 . O2 Cu2 126.3(2) yes
Cu2 . O3 C25 127.4(3) yes

loop_
_geom_bond_atom_site_label_1
_geom_bond_atom_site_label_2
_geom_bond_site_symmetry_2
_geom_bond_distance
_geom_bond_publ_flag
Ag1 Ag2 . 3.0563(5) yes
Ag1 C21 . 2.056(4) yes
Ag1 C22 . 2.054(4) yes
Ag2 C23 . 2.053(5) yes
Ag2 C24 . 2.061(6) yes
Cu1 N7 3_645 2.290(5) yes
Cu1 N1 . 1.956(3) yes
Cu1 N2 . 2.019(4) yes
Cu1 N6 . 1.975(4) yes
Cu1 O1 . 1.919(3) yes
Cu2 N3 . 1.945(3) yes
Cu2 N4 . 2.023(4) yes
Cu2 N5 . 1.967(3) yes
Cu2 O2 . 1.924(3) yes
Cu2 O3 . 2.346(3) yes
C1 C2 . 1.416(6) yes
C1 C6 . 1.421(6) yes
C1 O1 . 1.310(5) yes
C2 C3 . 1.378(6) yes
C2 H21 . 0.933 no
C3 C4 . 1.380(7) yes
C3 H31 . 0.929 no
C4 C5 . 1.375(7) yes
C4 H41 . 0.931 no
C5 C6 . 1.407(6) yes
C5 H51 . 0.925 no
C6 C7 . 1.449(6) yes
C7 N1 . 1.273(5) yes
C7 H71 . 0.930 no
C8 C9 . 1.504(7) yes
C8 N1 . 1.485(5) yes
C8 H81 . 0.972 no
C8 H82 . 0.975 no
C9 C10 . 1.518(7) yes
C9 N2 . 1.439(7) yes
C9 H91 . 0.981 no
C10 H101 . 0.963 no
C10 H102 . 0.961 no
C10 H103 . 0.964 no
C11 C12 . 1.412(6) yes
C11 C16 . 1.412(5) yes
C11 O2 . 1.326(4) yes
C12 C13 . 1.388(6) yes
C12 H121 . 0.935 no
C13 C14 . 1.373(7) yes
C13 H131 . 0.937 no
C14 C15 . 1.378(7) yes
C14 H141 . 0.933 no
C15 C16 . 1.409(6) yes
C15 H151 . 0.927 no
C16 C17 . 1.448(6) yes
C17 N3 . 1.265(6) yes
C17 H171 . 0.934 no
C18 C19 . 1.499(7) yes
C18 N3 . 1.476(6) yes
C18 H181 . 0.972 no
C18 H182 . 0.973 no
C19 C20 . 1.515(7) yes
C19 N4 . 1.471(6) yes
C19 H191 . 0.982 no
C20 H201 . 0.956 no
C20 H202 . 0.961 no
C20 H203 . 0.957 no
C21 N5 . 1.141(5) yes
C22 N6 . 1.143(5) yes
C23 N7 . 1.145(7) yes
C24 N8 . 1.127(7) yes
C25 O3 . 1.409(6) yes
C26 O4 . 1.413(8) yes
C27 O5 . 1.415(9) yes
N2 H22 . 0.890 no
N2 H23 . 0.890 no
N4 H10 . 0.893 no
N4 H16 . 0.890 no
O6 C28 . 1.437(12) yes
O6 O7 . 1.437(12) yes
C28 C29 . 1.437(12) yes
C29 O7 . 1.437(12) yes
